data_4516520
loop_
_publ_author_name
'Shirman, Tanya'
'Boterashvili, Meital'
'Orbach, Meital'
'Freeman, Dalia'
'Shimon, Linda J. W.'
'Lahav, Michal'
'van der Boom, Milko E.'

_publ_section_title
;
 Finding the Perfect Match: Halogen vs Hydrogen Bonding
;
_journal_issue 10
_journal_name_full 'Crystal Growth &amp; Design'
_journal_page_first 4756
_journal_paper_doi 10.1021/acs.cgd.5b01260
_journal_volume 15
_journal_year 2015
_chemical_formula_moiety 'C13 H6 Br F4 N O, 0.5(H2 O)'
_chemical_formula_sum 'C13 H7 Br F4 N O1.5'
_chemical_formula_weight 357.11
_space_group_crystal_system monoclinic
_space_group_IT_number 15
_space_group_name_Hall '-C 2yc'
_space_group_name_H-M_alt 'C 1 2/c 1'
_atom_sites_solution_hydrogens mixed
_audit_creation_method SHELXL-2013
_cell_angle_alpha 90
_cell_angle_beta 117.609(3)
_cell_angle_gamma 90
_cell_formula_units_Z 8
_cell_length_a 25.4609(10)
_cell_length_b 7.0954(3)
_cell_length_c 15.6162(8)
_cell_measurement_reflns_used 33058
_cell_measurement_temperature 100(2)
_cell_measurement_theta_max 33.36
_cell_measurement_theta_min 1.81
_cell_volume 2499.9(2)
_computing_cell_refinement 'Bruker Apex2'
_computing_data_collection 'Bruker Apex2'
_computing_data_reduction 'Bruker Apex2'
_computing_structure_refinement 'SHELXL-2013 (Sheldrick, 2013)'
_computing_structure_solution 'SHELXS-97 (Sheldrick, 1990)'
_diffrn_ambient_temperature 100(2)
_diffrn_measured_fraction_theta_full 0.998
_diffrn_measured_fraction_theta_max 0.985
_diffrn_measurement_device_type 'Bruker KappaApexII CCD'
_diffrn_measurement_method 'phi and omega scans'
_diffrn_radiation_type MoK\a
_diffrn_radiation_wavelength 0.71073
_diffrn_reflns_av_R_equivalents 0.0340
_diffrn_reflns_av_unetI/netI 0.0222
_diffrn_reflns_Laue_measured_fraction_full 0.998
_diffrn_reflns_Laue_measured_fraction_max 0.985
_diffrn_reflns_limit_h_max 20
_diffrn_reflns_limit_h_min -39
_diffrn_reflns_limit_k_max 10
_diffrn_reflns_limit_k_min -10
_diffrn_reflns_limit_l_max 24
_diffrn_reflns_limit_l_min -21
_diffrn_reflns_number 33058
_diffrn_reflns_point_group_measured_fraction_full 0.998
_diffrn_reflns_point_group_measured_fraction_max 0.985
_diffrn_reflns_theta_full 25.242
_diffrn_reflns_theta_max 33.362
_diffrn_reflns_theta_min 1.805
_diffrn_source sealed-tube
_exptl_absorpt_coefficient_mu 3.337
_exptl_absorpt_correction_T_max 0.6523
_exptl_absorpt_correction_T_min 0.5272
_exptl_absorpt_correction_type multi-scan
_exptl_absorpt_process_details SADABS
_exptl_crystal_colour colourless
_exptl_crystal_density_diffrn 1.898
_exptl_crystal_description prism
_exptl_crystal_F_000 1400
_exptl_crystal_size_max 0.220
_exptl_crystal_size_mid 0.200
_exptl_crystal_size_min 0.140
_refine_diff_density_max 1.446
_refine_diff_density_min -0.264
_refine_diff_density_rms 0.078
_refine_ls_extinction_method none
_refine_ls_goodness_of_fit_ref 1.043
_refine_ls_hydrogen_treatment mixed
_refine_ls_matrix_type full
_refine_ls_number_parameters 189
_refine_ls_number_reflns 4773
_refine_ls_number_restraints 0
_refine_ls_restrained_S_all 1.043
_refine_ls_R_factor_all 0.0296
_refine_ls_R_factor_gt 0.0241
_refine_ls_shift/su_max 0.001
_refine_ls_shift/su_mean 0.000
_refine_ls_structure_factor_coef Fsqd
_refine_ls_weighting_details 'w=1/[\s^2^(Fo^2^)+(0.0320P)^2^+2.1708P] where P=(Fo^2^+2Fc^2^)/3'
_refine_ls_weighting_scheme calc
_refine_ls_wR_factor_gt 0.0600
_refine_ls_wR_factor_ref 0.0620
_reflns_Friedel_coverage 0.000
_reflns_number_gt 4213
_reflns_number_total 4773
_reflns_threshold_expression 'I > 2\s(I)'
_cod_data_source_file cg5b01260_si_004.cif
_cod_data_source_block v137n
_cod_original_sg_symbol_H-M 'C 2/c'
_cod_original_formula_sum 'C13 H7 Br F4 N O1.50'
_cod_database_code 4516520
_shelx_space_group_comment
;
The symmetry employed for this shelxl refinement is uniquely defined
by the following loop, which should always be used as a source of
symmetry information in preference to the above space-group names.
They are only intended as comments.
;
_shelx_estimated_absorpt_t_min 0.527
_shelx_estimated_absorpt_t_max 0.652
_shelxl_version_number 2013-4

loop_
_space_group_symop_operation_xyz
'x, y, z'
'-x, y, -z+1/2'
'x+1/2, y+1/2, z'
'-x+1/2, y+1/2, -z+1/2'
'-x, -y, -z'
'x, -y, z-1/2'
'-x+1/2, -y+1/2, -z'
'x+1/2, -y+1/2, z-1/2'

loop_
_atom_site_label
_atom_site_type_symbol
_atom_site_fract_x
_atom_site_fract_y
_atom_site_fract_z
_atom_site_U_iso_or_equiv
_atom_site_adp_type
_atom_site_occupancy
_atom_site_site_symmetry_order
_atom_site_calc_flag
_atom_site_refinement_flags_posn
_atom_site_refinement_flags_adp
_atom_site_refinement_flags_occupancy
Br1 Br 0.17578(2) -0.06109(2) 0.38194(2) 0.01484(4) Uani 1 1 d . . .
C1 C 0.23491(5) -0.00684(18) 0.50697(8) 0.01297(19) Uani 1 1 d . . .
C2 C 0.22213(5) -0.0070(2) 0.58426(9) 0.0169(2) Uani 1 1 d . . .
C3 C 0.26524(6) 0.0313(2) 0.67688(9) 0.0179(2) Uani 1 1 d . . .
C4 C 0.32406(5) 0.07160(17) 0.69970(8) 0.0130(2) Uani 1 1 d . . .
C5 C 0.33615(5) 0.06925(17) 0.62100(8) 0.01217(19) Uani 1 1 d . . .
C6 C 0.29306(5) 0.03257(17) 0.52783(8) 0.0129(2) Uani 1 1 d . . .
C7 C 0.36587(5) 0.11390(19) 0.79979(8) 0.0152(2) Uani 1 1 d . . .
H7 H 0.3509 0.1029 0.8451 0.018 Uiso 1 1 calc R U .
C8 C 0.42289(5) 0.16647(17) 0.83627(8) 0.01285(19) Uani 1 1 d . . .
H8 H 0.4397 0.1775 0.7934 0.015 Uiso 1 1 calc R U .
C9 C 0.46045(5) 0.20759(16) 0.93876(8) 0.01149(19) Uani 1 1 d . . .
C10 C 0.44127(5) 0.18893(17) 1.00941(8) 0.0130(2) Uani 1 1 d . . .
H10 H 0.4019 0.1485 0.9908 0.016 Uiso 1 1 calc R U .
C11 C 0.47836(5) 0.22801(18) 1.10488(8) 0.0139(2) Uani 1 1 d . . .
H11 H 0.4644 0.2144 1.1513 0.017 Uiso 1 1 calc R U .
C12 C 0.55526(5) 0.30531(18) 1.06748(8) 0.0140(2) Uani 1 1 d . . .
H12 H 0.5949 0.3454 1.0880 0.017 Uiso 1 1 calc R U .
C13 C 0.51909(5) 0.26741(17) 0.97104(8) 0.0130(2) Uani 1 1 d . . .
H13 H 0.5341 0.2820 0.9259 0.016 Uiso 1 1 calc R U .
F1 F 0.16681(4) -0.04461(14) 0.56931(6) 0.0268(2) Uani 1 1 d . . .
F2 F 0.30839(4) 0.03501(13) 0.45625(6) 0.02121(17) Uani 1 1 d . . .
F3 F 0.39120(3) 0.10346(13) 0.63395(5) 0.01848(15) Uani 1 1 d . . .
F4 F 0.24857(4) 0.03041(17) 0.74743(6) 0.0327(2) Uani 1 1 d . . .
N1 N 0.53499(4) 0.28603(15) 1.13343(7) 0.01251(17) Uani 1 1 d . . .
O1 O 0.56965(4) 0.32240(15) 1.22520(6) 0.01820(18) Uani 1 1 d . . .
O2 O 0.5000 0.3958(2) 0.7500 0.0206(3) Uani 1 2 d S T P
H2 H 0.5259(9) 0.467(3) 0.7484(16) 0.031 Uiso 1 1 d . U .

loop_
_atom_site_aniso_label
_atom_site_aniso_U_11
_atom_site_aniso_U_22
_atom_site_aniso_U_33
_atom_site_aniso_U_23
_atom_site_aniso_U_13
_atom_site_aniso_U_12
Br1 0.01349(6) 0.01456(6) 0.01056(6) -0.00178(4) 0.00058(4) 0.00056(4)
C1 0.0117(4) 0.0137(5) 0.0101(5) -0.0016(4) 0.0021(4) 0.0004(4)
C2 0.0104(5) 0.0233(6) 0.0158(5) -0.0033(5) 0.0053(4) -0.0039(4)
C3 0.0145(5) 0.0283(7) 0.0122(5) -0.0041(5) 0.0071(4) -0.0048(5)
C4 0.0120(4) 0.0166(5) 0.0100(4) -0.0014(4) 0.0046(4) -0.0012(4)
C5 0.0102(4) 0.0151(5) 0.0104(5) -0.0013(4) 0.0041(4) -0.0010(4)
C6 0.0136(5) 0.0155(5) 0.0089(4) -0.0013(4) 0.0048(4) 0.0005(4)
C7 0.0148(5) 0.0203(6) 0.0098(5) -0.0027(4) 0.0051(4) -0.0024(4)
C8 0.0136(5) 0.0141(5) 0.0097(4) -0.0006(4) 0.0044(4) -0.0005(4)
C9 0.0122(4) 0.0119(5) 0.0095(4) -0.0010(4) 0.0043(4) 0.0000(4)
C10 0.0110(4) 0.0160(5) 0.0109(5) -0.0014(4) 0.0042(4) -0.0017(4)
C11 0.0121(4) 0.0177(5) 0.0110(5) -0.0016(4) 0.0045(4) -0.0010(4)
C12 0.0116(4) 0.0161(5) 0.0135(5) -0.0018(4) 0.0051(4) -0.0010(4)
C13 0.0128(4) 0.0142(5) 0.0120(5) -0.0005(4) 0.0058(4) -0.0009(4)
F1 0.0120(3) 0.0472(6) 0.0211(4) -0.0077(4) 0.0074(3) -0.0098(3)
F2 0.0182(4) 0.0363(5) 0.0103(3) -0.0032(3) 0.0076(3) -0.0009(3)
F3 0.0110(3) 0.0313(4) 0.0135(3) -0.0038(3) 0.0060(3) -0.0031(3)
F4 0.0245(4) 0.0637(7) 0.0122(4) -0.0088(4) 0.0103(3) -0.0167(4)
N1 0.0111(4) 0.0145(4) 0.0091(4) -0.0022(3) 0.0022(3) 0.0001(3)
O1 0.0140(4) 0.0268(5) 0.0082(3) -0.0058(3) 0.0003(3) -0.0019(3)
O2 0.0238(7) 0.0195(6) 0.0237(7) 0.000 0.0152(6) 0.000

loop_
_atom_type_symbol
_atom_type_description
_atom_type_scat_dispersion_real
_atom_type_scat_dispersion_imag
_atom_type_scat_source
C C 0.0033 0.0016 'International Tables Vol C Tables 4.2.6.8 and 6.1.1.4'
H H 0.0000 0.0000 'International Tables Vol C Tables 4.2.6.8 and 6.1.1.4'
N N 0.0061 0.0033 'International Tables Vol C Tables 4.2.6.8 and 6.1.1.4'
O O 0.0106 0.0060 'International Tables Vol C Tables 4.2.6.8 and 6.1.1.4'
F F 0.0171 0.0103 'International Tables Vol C Tables 4.2.6.8 and 6.1.1.4'
Br Br -0.2901 2.4595 'International Tables Vol C Tables 4.2.6.8 and 6.1.1.4'

loop_
_geom_angle_atom_site_label_1
_geom_angle_atom_site_label_2
_geom_angle_atom_site_label_3
_geom_angle
C2 C1 C6 116.75(11)
C2 C1 Br1 120.51(9)
C6 C1 Br1 122.74(9)
F1 C2 C3 118.85(11)
F1 C2 C1 119.90(11)
C3 C2 C1 121.25(11)
F4 C3 C2 117.14(11)
F4 C3 C4 119.79(11)
C2 C3 C4 123.07(11)
C5 C4 C3 114.79(11)
C5 C4 C7 126.59(11)
C3 C4 C7 118.61(10)
F3 C5 C6 117.19(10)
F3 C5 C4 120.34(10)
C6 C5 C4 122.46(11)
F2 C6 C5 118.58(10)
F2 C6 C1 119.75(10)
C5 C6 C1 121.67(11)
C8 C7 C4 128.36(11)
C8 C7 H7 115.8
C4 C7 H7 115.8
C7 C8 C9 123.30(10)
C7 C8 H8 118.3
C9 C8 H8 118.3
C13 C9 C10 116.49(10)
C13 C9 C8 120.04(10)
C10 C9 C8 123.46(10)
C11 C10 C9 121.28(10)
C11 C10 H10 119.4
C9 C10 H10 119.4
N1 C11 C10 120.52(10)
N1 C11 H11 119.7
C10 C11 H11 119.7
N1 C12 C13 120.86(11)
N1 C12 H12 119.6
C13 C12 H12 119.6
C12 C13 C9 120.82(10)
C12 C13 H13 119.6
C9 C13 H13 119.6
O1 N1 C12 120.58(10)
O1 N1 C11 119.40(10)
C12 N1 C11 120.02(10)

loop_
_geom_bond_atom_site_label_1
_geom_bond_atom_site_label_2
_geom_bond_distance
Br1 C1 1.8714(11)
C1 C2 1.3880(17)
C1 C6 1.3890(16)
C2 F1 1.3435(14)
C2 C3 1.3782(17)
C3 F4 1.3519(14)
C3 C4 1.3987(16)
C4 C5 1.3987(16)
C4 C7 1.4575(17)
C5 F3 1.3421(13)
C5 C6 1.3815(16)
C6 F2 1.3440(13)
C7 C8 1.3434(16)
C7 H7 0.9500
C8 C9 1.4638(16)
C8 H8 0.9500
C9 C13 1.4023(16)
C9 C10 1.4043(15)
C10 C11 1.3736(16)
C10 H10 0.9500
C11 N1 1.3606(15)
C11 H11 0.9500
C12 N1 1.3559(15)
C12 C13 1.3795(16)
C12 H12 0.9500
C13 H13 0.9500
N1 O1 1.3142(12)
O2 H2 0.84(2)

loop_
_geom_torsion_atom_site_label_1
_geom_torsion_atom_site_label_2
_geom_torsion_atom_site_label_3
_geom_torsion_atom_site_label_4
_geom_torsion
C6 C1 C2 F1 -179.79(12)
Br1 C1 C2 F1 -0.63(19)
C6 C1 C2 C3 0.4(2)
Br1 C1 C2 C3 179.53(11)
F1 C2 C3 F4 -0.7(2)
C1 C2 C3 F4 179.16(13)
F1 C2 C3 C4 179.84(13)
C1 C2 C3 C4 -0.3(2)
F4 C3 C4 C5 -179.76(12)
C2 C3 C4 C5 -0.3(2)
F4 C3 C4 C7 -0.7(2)
C2 C3 C4 C7 178.78(13)
C3 C4 C5 F3 -179.17(11)
C7 C4 C5 F3 1.8(2)
C3 C4 C5 C6 0.88(18)
C7 C4 C5 C6 -178.12(12)
F3 C5 C6 F2 -0.63(17)
C4 C5 C6 F2 179.32(11)
F3 C5 C6 C1 179.19(11)
C4 C5 C6 C1 -0.86(19)
C2 C1 C6 F2 -179.98(12)
Br1 C1 C6 F2 0.87(17)
C2 C1 C6 C5 0.20(19)
Br1 C1 C6 C5 -178.95(9)
C5 C4 C7 C8 3.2(2)
C3 C4 C7 C8 -175.81(14)
C4 C7 C8 C9 179.21(12)
C7 C8 C9 C13 -178.01(12)
C7 C8 C9 C10 2.6(2)
C13 C9 C10 C11 0.14(18)
C8 C9 C10 C11 179.54(12)
C9 C10 C11 N1 -0.04(19)
N1 C12 C13 C9 -0.13(19)
C10 C9 C13 C12 -0.05(18)
C8 C9 C13 C12 -179.47(11)
C13 C12 N1 O1 -179.98(11)
C13 C12 N1 C11 0.23(18)
C10 C11 N1 O1 -179.93(11)
C10 C11 N1 C12 -0.14(18)
